data_2108411
loop_
_publ_author_name
'K\"ohler, Christian'
'L\"ubben, Jens'
'Krause, Lennard'
'Hoffmann, Christina'
'Herbst-Irmer, Regine'
'Stalke, Dietmar'

_publ_section_title
;
 Comparison of different strategies for modelling hydrogen atoms in charge
 density analyses
;
_journal_issue 3
_journal_name_full 'Acta Crystallographica Section B'
_journal_page_first
;
;
_journal_paper_doi 10.1107/S2052520619004517
_journal_volume 75
_journal_year 2019
_chemical_formula_moiety 'C38 H28 P2 S2, 2(C7H8)'
_chemical_formula_sum 'C52 H44 P2 S2'
_chemical_formula_weight 794.93
_space_group_crystal_system monoclinic
_space_group_IT_number 14
_space_group_name_Hall '-P 2yn'
_space_group_name_H-M_alt 'P 1 21/n 1'
_symmetry_space_group_name_Hall '-P 2yn'
_symmetry_space_group_name_H-M 'P 1 21/n 1'
_audit_conform_dict_location ftp://ftp.iucr.org/pub/cif_core.dic
_audit_conform_dict_name cif_core.dic
_audit_conform_dict_version 2.3
_audit_creation_date '07-May-19 T14:35:59-00:00'
_audit_creation_method 'XD routine XDCIF'
_cell_angle_alpha 90
_cell_angle_beta 103.813
_cell_angle_gamma 90
_cell_formula_units_Z 2
_cell_length_a 10.7687
_cell_length_b 14.7934
_cell_length_c 13.4133
_cell_measurement_reflns_used 9597
_cell_measurement_temperature 100(2)
_cell_measurement_theta_max 30.4435
_cell_measurement_theta_min 2.188
_cell_volume 2075.019
_computing_molecular_graphics 'Volkov et al, (2006)'
_computing_publication_material 'Volkov et al, (2006)'
_computing_structure_refinement 'Volkov et al, (2006)'
_diffrn_ambient_temperature 100(2)
_diffrn_measured_fraction_theta_full 1.000
_diffrn_measured_fraction_theta_max 0.994
_diffrn_measurement_device_type 'Bruker Smart APEX II Ultra'
_diffrn_radiation_type MoK\a
_diffrn_radiation_wavelength 0.71073
_diffrn_reflns_av_R_equivalents 0.0324
_diffrn_reflns_av_unetI/netI 0.0186
_diffrn_reflns_limit_h_max 24
_diffrn_reflns_limit_h_min -24
_diffrn_reflns_limit_k_max 33
_diffrn_reflns_limit_k_min -27
_diffrn_reflns_limit_l_max 29
_diffrn_reflns_limit_l_min -29
_diffrn_reflns_number 194731
_diffrn_reflns_theta_full 25.242
_diffrn_reflns_theta_max 52.918
_diffrn_reflns_theta_min 2.083
_diffrn_source 'BRUKER Rotating Anode'
_exptl_absorpt_coefficient_mu 0.242
_exptl_absorpt_correction_T_max 0.7504
_exptl_absorpt_correction_T_min 0.7080
_exptl_absorpt_correction_type multi-scan
_exptl_absorpt_process_details SADABS-2016/2
_exptl_crystal_colour yellow
_exptl_crystal_density_diffrn 1.272
_exptl_crystal_description block
_exptl_crystal_F_000 836
_exptl_crystal_size_max 0.25
_exptl_crystal_size_mid 0.2
_exptl_crystal_size_min 0.2
_refine_diff_density_max 0.179
_refine_diff_density_min -0.191
_refine_diff_density_rms 0.034
_refine_ls_extinction_method none
_refine_ls_goodness_of_fit_ref 1.223
_refine_ls_matrix_type full
_refine_ls_number_parameters 814
_refine_ls_number_reflns 22130
_refine_ls_number_restraints 0
_refine_ls_R_factor_all 0.025
_refine_ls_R_factor_gt 0.025
_refine_ls_shift/su_max 0.05683
_refine_ls_structure_factor_coef Fsqd
_refine_ls_weighting_details
;
        calc w2 = 1/[s^2^(Fo^2^)]
;
_refine_ls_weighting_scheme calc
_refine_ls_wR_factor_ref 0.017
_reflns_number_gt 17007
_reflns_number_total 24426
_reflns_threshold_expression 'I > 2\s(I)'
_cod_data_source_file bm5108sup1.cif
_cod_data_source_block SPAnPS_AnisoQ0
_cod_original_cell_volume 2075.0181745753
_cod_database_code 2108411

loop_
_space_group_symop_id
_space_group_symop_operation_xyz
1 +X,+Y,+Z
2 1/2-X,1/2+Y,1/2-Z
3 -X,-Y,-Z
4 1/2+X,1/2-Y,1/2+Z

loop_
_atom_local_axes_atom_label
_atom_local_axes_atom0
_atom_local_axes_ax1
_atom_local_axes_atom1
_atom_local_axes_atom2
_atom_local_axes_ax2
S(1) P(1) Z S(1) C(2) Y
P(1) S(1) Z P(1) C(14) Y
C(1) C(2) X C(1) C(3) Y
C(2) P(1) Z C(2) C(3) X
C(3) C(2) X C(3) C(4) Y
C(4) C(3) X C(4) C(5) Y
C(5) C(4) X C(5) C(6) Y
C(6) C(5) X C(6) C(7) Y
C(7) C(6) X C(7) C(5) Y
C(8) P(1) Z C(8) C(13) Y
C(9) C(8) X C(9) C(10) Y
C(10) DUM0 Z C(10) C(11) X
C(11) DUM1 Z C(11) C(12) X
C(12) DUM2 Z C(12) C(13) X
C(13) C(8) X C(13) C(12) Y
C(14) P(1) Z C(14) C(19) Y
C(15) C(14) X C(15) C(16) Y
C(16) DUM3 Z C(16) C(17) X
C(17) DUM4 Z C(17) C(18) X
C(18) DUM5 Z C(18) C(19) X
C(19) C(14) X C(19) C(18) Y
C(20) C(21) Z C(20) H(20C) X
C(21) C(20) X C(21) C(26) Y
C(22) C(21) X C(22) C(23) Y
C(23) DUM6 Z C(23) C(24) X
C(24) DUM7 Z C(24) C(25) X
C(25) DUM8 Z C(25) C(26) X
C(26) C(21) X C(26) C(25) Y
H(4) C(4) Z H(4) C(3) Y
H(5) C(5) Z H(5) C(4) Y
H(6) C(6) Z H(6) C(5) Y
H(7) C(7) Z H(7) C(6) Y
H(9) C(9) Z H(9) C(8) Y
H(10) C(10) Z H(10) C(9) Y
H(11) C(11) Z H(11) C(10) Y
H(12) C(12) Z H(12) C(11) Y
H(13) C(13) Z H(13) C(8) Y
H(15) C(15) Z H(15) C(14) Y
H(16) C(16) Z H(16) C(15) Y
H(17) C(17) Z H(17) C(16) Y
H(18) C(18) Z H(18) C(17) Y
H(19) C(19) Z H(19) C(14) Y
H(20A) C(20) Z H(20A) H(20B) Y
H(20B) C(20) Z H(20B) H(20A) Y
H(20C) C(20) Z H(20C) H(20A) Y
H(22) C(22) Z H(22) C(21) Y
H(23) C(23) Z H(23) C(22) Y
H(24) C(24) Z H(24) C(23) Y
H(25) C(25) Z H(25) C(24) Y
H(26) C(26) Z H(26) C(21) Y

loop_
_atom_rho_multipole_atom_label
_atom_rho_multipole_coeff_Pv
_atom_rho_multipole_coeff_P00
_atom_rho_multipole_coeff_P11
_atom_rho_multipole_coeff_P1-1
_atom_rho_multipole_coeff_P10
_atom_rho_multipole_coeff_P20
_atom_rho_multipole_coeff_P21
_atom_rho_multipole_coeff_P2-1
_atom_rho_multipole_coeff_P22
_atom_rho_multipole_coeff_P2-2
_atom_rho_multipole_coeff_P30
_atom_rho_multipole_coeff_P31
_atom_rho_multipole_coeff_P3-1
_atom_rho_multipole_coeff_P32
_atom_rho_multipole_coeff_P3-2
_atom_rho_multipole_coeff_P33
_atom_rho_multipole_coeff_P3-3
_atom_rho_multipole_coeff_P40
_atom_rho_multipole_coeff_P41
_atom_rho_multipole_coeff_P4-1
_atom_rho_multipole_coeff_P42
_atom_rho_multipole_coeff_P4-2
_atom_rho_multipole_coeff_P43
_atom_rho_multipole_coeff_P4-3
_atom_rho_multipole_coeff_P44
_atom_rho_multipole_coeff_P4-4
_atom_rho_multipole_kappa
_atom_rho_multipole_kappa_prime0
_atom_rho_multipole_kappa_prime1
_atom_rho_multipole_kappa_prime2
_atom_rho_multipole_kappa_prime3
_atom_rho_multipole_kappa_prime4
S(1) 6.109(12) 0 0.015(5) 0 -0.1048 -0.159(6) 0 0 0 0 0.018(7) 0 0 0 0 0 0 0.014(8) 0 0 0 0 0 0 0 0 0.9642(9) 0.947102 0.947102 0.947102 0.947102 0.947102
P(1) 5.90(4) 0 0 0 0.139(9) 0.235(8) 0 0 0 0 0.626(11) 0 0 0 0 -0.124(6) -0.456(10) 0.064(9) 0 0 0 0 0.072(7) 0.269(9) 0 0 0.9080(15) 0.76576 0.76576 0.76576 0.76576 0.76576
C(1) 3.915(17) 0 0.030(7) 0.027(7) 0 -0.149(6) 0 0 0.017(7) 0.019(7) 0 -0.007(6) -0.007(6) 0 0 0.195(7) -0.036(7) -0.020(7) 0 0 -0.018(7) 0.009(8) 0 0 0.017(9) 0.020(8) 1.0009(11) 1.014084 1.014084 1.014084 1.014084 1.014084
C(2) 3.91(3) 0 0 0 -0.077(7) 0.029(7) 0 0 0.152(7) 0 0.208(7) 0 0 -0.146(7) 0 0 0 0.020(9) 0 0 0.017(8) 0 0 0 0.015(7) 0 1.0043(16) 0.958586 0.958586 0.958586 0.958586 0.958586
C(3) 4.030(18) 0 -0.033(7) -0.018(8) 0 -0.188(6) 0 0 0.012(7) 0.016(7) 0 0.032(6) -0.001(6) 0 0 0.250(7) 0.014(7) 0.012(7) 0 0 0.005(7) 0.013(8) 0 0 -0.057(9) -0.008(9) 1.0009(11) 1.014084 1.014084 1.014084 1.014084 1.014084
C(4) 4.06(2) 0 -0.010(9) 0.020(10) 0 -0.202(8) 0 0 -0.022(9) -0.032(9) 0 0.002(7) 0.021(7) 0 0 0.234(9) -0.007(8) 0.004(8) 0 0 -0.028(9) 0.018(9) 0 0 -0.024(10) -0.020(11) 0.9915(11) 0.963706 0.963706 0.963706 0.963706 0.963706
C(5) 3.96(2) 0 0.019(16) 0.028(15) 0 -0.222(9) 0 0 0.024(10) -0.015(10) 0 0.053(9) 0.002(9) 0 0 0.246(12) 0.025(11) 0.028(9) 0 0 0.002(9) -0.018(10) 0 0 -0.014(11) 0.003(12) 0.9982(11) 0.962784 0.962784 0.962784 0.962784 0.962784
C(6) 3.97(2) 0 0.013(17) 0.077(14) 0 -0.207(9) 0 0 -0.003(10) -0.005(10) 0 0.016(10) 0.024(8) 0 0 0.264(12) 0.009(11) 0.022(9) 0 0 0.026(9) 0.005(9) 0 0 0.008(11) -0.005(12) 0.9982(11) 0.962784 0.962784 0.962784 0.962784 0.962784
C(7) 4.12(3) 0 -0.012(10) 0.022(9) 0 -0.202(8) 0 0 0.003(9) -0.028(9) 0 0.055(8) 0.013(7) 0 0 0.267(9) 0.015(8) 0.043(8) 0 0 0.023(8) 0.016(9) 0 0 -0.025(10) -0.011(10) 0.9915(11) 0.963706 0.963706 0.963706 0.963706 0.963706
C(8) 3.69(2) 0 0 0 -0.021(6) 0.012(5) 0 0 -0.130(5) 0 0.150(5) 0 0 0.099(5) 0 0 0 0.033(6) 0 0 0.036(6) 0 0 0 0.010(5) 0 1.0117(14) 1.015375 1.015375 1.015375 1.015375 1.015375
C(9) 4.133(14) 0 0.060(5) 0.035(4) 0 -0.223(4) 0 0 0.045(4) 0.018(4) 0 0.005(3) 0.015(3) 0 0 0.289(4) 0.004(4) 0.020(4) 0 0 -0.002(4) -0.015(4) 0 0 0.024(5) 0.010(5) 0.9882(8) 0.945632 0.945632 0.945632 0.945632 0.945632
C(10) 3.980(9) 0 0 0 0.026(5) 0.087(3) 0 0 0.182(2) 0 -0.222(4) 0 0 0.140(3) 0 0 0 -0.004(4) 0 0 0.005(4) 0 0 0 -0.005(3) 0 0.9958(7) 0.954138 0.954138 0.954138 0.954138 0.954138
C(11) 3.980(9) 0 0 0 0.026(5) 0.087(3) 0 0 0.182(2) 0 -0.222(4) 0 0 0.140(3) 0 0 0 -0.004(4) 0 0 0.005(4) 0 0 0 -0.005(3) 0 0.9958(7) 0.954138 0.954138 0.954138 0.954138 0.954138
C(12) 3.980(9) 0 0 0 0.026(5) 0.087(3) 0 0 0.182(2) 0 -0.222(4) 0 0 0.140(3) 0 0 0 -0.004(4) 0 0 0.005(4) 0 0 0 -0.005(3) 0 0.9958(7) 0.954138 0.954138 0.954138 0.954138 0.954138
C(13) 4.133(14) 0 0.060(5) 0.035(4) 0 -0.223(4) 0 0 0.045(4) 0.018(4) 0 0.005(3) 0.015(3) 0 0 0.289(4) 0.004(4) 0.020(4) 0 0 -0.002(4) -0.015(4) 0 0 0.024(5) 0.010(5) 0.9882(8) 0.945632 0.945632 0.945632 0.945632 0.945632
C(14) 3.69(2) 0 0 0 -0.021(6) 0.012(5) 0 0 -0.130(5) 0 0.150(5) 0 0 0.099(5) 0 0 0 0.033(6) 0 0 0.036(6) 0 0 0 0.010(5) 0 1.0117(14) 1.015375 1.015375 1.015375 1.015375 1.015375
C(15) 4.133(14) 0 0.060(5) 0.035(4) 0 -0.223(4) 0 0 0.045(4) 0.018(4) 0 0.005(3) 0.015(3) 0 0 0.289(4) 0.004(4) 0.020(4) 0 0 -0.002(4) -0.015(4) 0 0 0.024(5) 0.010(5) 0.9882(8) 0.945632 0.945632 0.945632 0.945632 0.945632
C(16) 3.980(9) 0 0 0 0.026(5) 0.087(3) 0 0 0.182(2) 0 -0.222(4) 0 0 0.140(3) 0 0 0 -0.004(4) 0 0 0.005(4) 0 0 0 -0.005(3) 0 0.9958(7) 0.954138 0.954138 0.954138 0.954138 0.954138
C(17) 3.980(9) 0 0 0 0.026(5) 0.087(3) 0 0 0.182(2) 0 -0.222(4) 0 0 0.140(3) 0 0 0 -0.004(4) 0 0 0.005(4) 0 0 0 -0.005(3) 0 0.9958(7) 0.954138 0.954138 0.954138 0.954138 0.954138
C(18) 3.980(9) 0 0 0 0.026(5) 0.087(3) 0 0 0.182(2) 0 -0.222(4) 0 0 0.140(3) 0 0 0 -0.004(4) 0 0 0.005(4) 0 0 0 -0.005(3) 0 0.9958(7) 0.954138 0.954138 0.954138 0.954138 0.954138
C(19) 4.133(14) 0 0.060(5) 0.035(4) 0 -0.223(4) 0 0 0.045(4) 0.018(4) 0 0.005(3) 0.015(3) 0 0 0.289(4) 0.004(4) 0.020(4) 0 0 -0.002(4) -0.015(4) 0 0 0.024(5) 0.010(5) 0.9882(8) 0.945632 0.945632 0.945632 0.945632 0.945632
C(20) 4.15(12) 0 0 0 -0.08(3) 0.06(2) 0 0 0 0 0.42(3) 0 0 0 0 0.00(2) 0 0.043(18) 0 0 0 0 -0.055(18) 0 0 0 0.880(5) 0.824013 0.824013 0.824013 0.824013 0.824013
C(21) 3.96(8) 0 -0.07(3) 0.013(8) 0 -0.197(14) 0 0 0.002(18) 0.020(6) 0 -0.049(12) -0.022(7) 0 0 0.26(2) -0.042(8) 0.023(10) 0 0 -0.041(12) -0.015(9) 0 0 -0.092(18) -0.056(9) 0.959(4) 0.961824 0.961824 0.961824 0.961824 0.961824
C(22) 4.06(3) 0 0.038(19) 0.044(12) 0 -0.233(8) 0 0 0.020(12) -0.097(9) 0 -0.007(8) -0.019(7) 0 0 0.222(11) -0.001(9) 0.035(8) 0 0 -0.043(8) 0.038(8) 0 0 0.045(11) 0.030(10) 0.9742(15) 0.979662 0.979662 0.979662 0.979662 0.979662
C(23) 4.073(11) 0 0 0 -0.003(8) 0.106(6) 0 0 0.164(6) 0 -0.264(7) 0 0 0.159(8) 0 0 0 0.050(8) 0 0 0.022(8) 0 0 0 0.013(6) 0 0.9704(13) 0.940622 0.940622 0.940622 0.940622 0.940622
C(24) 4.073(11) 0 0 0 -0.003(8) 0.106(6) 0 0 0.164(6) 0 -0.264(7) 0 0 0.159(8) 0 0 0 0.050(8) 0 0 0.022(8) 0 0 0 0.013(6) 0 0.9704(13) 0.940622 0.940622 0.940622 0.940622 0.940622
C(25) 4.073(11) 0 0 0 -0.003(8) 0.106(6) 0 0 0.164(6) 0 -0.264(7) 0 0 0.159(8) 0 0 0 0.050(8) 0 0 0.022(8) 0 0 0 0.013(6) 0 0.9704(13) 0.940622 0.940622 0.940622 0.940622 0.940622
C(26) 4.06(3) 0 0.038(19) 0.044(12) 0 -0.233(8) 0 0 0.020(12) -0.097(9) 0 -0.007(8) -0.019(7) 0 0 0.222(11) -0.001(9) 0.035(8) 0 0 -0.043(8) 0.038(8) 0 0 0.045(11) 0.030(10) 0.9742(15) 0.979662 0.979662 0.979662 0.979662 0.979662
H(4) 0.956(8) 0 0 0 0.145(4) 0.070(3) 0 0 0 0 0.0127 0 0 0 0 0 0 -0.002 0 0 0 0 0 0 0 0 1.13642 1.18 1.18 1.18 1.18 1.18
H(5) 0.956(8) 0 0 0 0.145(4) 0.070(3) 0 0 0 0 0.0127 0 0 0 0 0 0 -0.002 0 0 0 0 0 0 0 0 1.13642 1.18 1.18 1.18 1.18 1.18
H(6) 0.956(8) 0 0 0 0.145(4) 0.070(3) 0 0 0 0 0.0127 0 0 0 0 0 0 -0.002 0 0 0 0 0 0 0 0 1.13642 1.18 1.18 1.18 1.18 1.18
H(7) 0.956(8) 0 0 0 0.145(4) 0.070(3) 0 0 0 0 0.0127 0 0 0 0 0 0 -0.002 0 0 0 0 0 0 0 0 1.13642 1.18 1.18 1.18 1.18 1.18
H(9) 0.956(8) 0 0 0 0.145(4) 0.070(3) 0 0 0 0 0.0127 0 0 0 0 0 0 -0.002 0 0 0 0 0 0 0 0 1.13642 1.18 1.18 1.18 1.18 1.18
H(10) 0.956(8) 0 0 0 0.145(4) 0.070(3) 0 0 0 0 0.0127 0 0 0 0 0 0 -0.002 0 0 0 0 0 0 0 0 1.13642 1.18 1.18 1.18 1.18 1.18
H(11) 0.956(8) 0 0 0 0.145(4) 0.070(3) 0 0 0 0 0.0127 0 0 0 0 0 0 -0.002 0 0 0 0 0 0 0 0 1.13642 1.18 1.18 1.18 1.18 1.18
H(12) 0.956(8) 0 0 0 0.145(4) 0.070(3) 0 0 0 0 0.0127 0 0 0 0 0 0 -0.002 0 0 0 0 0 0 0 0 1.13642 1.18 1.18 1.18 1.18 1.18
H(13) 0.956(8) 0 0 0 0.145(4) 0.070(3) 0 0 0 0 0.0127 0 0 0 0 0 0 -0.002 0 0 0 0 0 0 0 0 1.13642 1.18 1.18 1.18 1.18 1.18
H(15) 0.956(8) 0 0 0 0.145(4) 0.070(3) 0 0 0 0 0.0127 0 0 0 0 0 0 -0.002 0 0 0 0 0 0 0 0 1.13642 1.18 1.18 1.18 1.18 1.18
H(16) 0.956(8) 0 0 0 0.145(4) 0.070(3) 0 0 0 0 0.0127 0 0 0 0 0 0 -0.002 0 0 0 0 0 0 0 0 1.13642 1.18 1.18 1.18 1.18 1.18
H(17) 0.956(8) 0 0 0 0.145(4) 0.070(3) 0 0 0 0 0.0127 0 0 0 0 0 0 -0.002 0 0 0 0 0 0 0 0 1.13642 1.18 1.18 1.18 1.18 1.18
H(18) 0.956(8) 0 0 0 0.145(4) 0.070(3) 0 0 0 0 0.0127 0 0 0 0 0 0 -0.002 0 0 0 0 0 0 0 0 1.13642 1.18 1.18 1.18 1.18 1.18
H(19) 0.956(8) 0 0 0 0.145(4) 0.070(3) 0 0 0 0 0.0127 0 0 0 0 0 0 -0.002 0 0 0 0 0 0 0 0 1.13642 1.18 1.18 1.18 1.18 1.18
H(20A) 0.87(3) 0 0 0 0.241(15) 0.059(8) 0 0 0 0 0.0196 0 0 0 0 0 0 0.0059 0 0 0 0 0 0 0 0 1.122183 1.18 1.18 1.18 1.18 1.18
H(20B) 0.87(3) 0 0 0 0.241(15) 0.059(8) 0 0 0 0 0.0196 0 0 0 0 0 0 0.0059 0 0 0 0 0 0 0 0 1.122183 1.18 1.18 1.18 1.18 1.18
H(20C) 0.87(3) 0 0 0 0.241(15) 0.059(8) 0 0 0 0 0.0196 0 0 0 0 0 0 0.0059 0 0 0 0 0 0 0 0 1.122183 1.18 1.18 1.18 1.18 1.18
H(22) 0.956(8) 0 0 0 0.145(4) 0.070(3) 0 0 0 0 0.0127 0 0 0 0 0 0 -0.002 0 0 0 0 0 0 0 0 1.13642 1.18 1.18 1.18 1.18 1.18
H(23) 0.956(8) 0 0 0 0.145(4) 0.070(3) 0 0 0 0 0.0127 0 0 0 0 0 0 -0.002 0 0 0 0 0 0 0 0 1.13642 1.18 1.18 1.18 1.18 1.18
H(24) 0.956(8) 0 0 0 0.145(4) 0.070(3) 0 0 0 0 0.0127 0 0 0 0 0 0 -0.002 0 0 0 0 0 0 0 0 1.13642 1.18 1.18 1.18 1.18 1.18
H(25) 0.956(8) 0 0 0 0.145(4) 0.070(3) 0 0 0 0 0.0127 0 0 0 0 0 0 -0.002 0 0 0 0 0 0 0 0 1.13642 1.18 1.18 1.18 1.18 1.18
H(26) 0.956(8) 0 0 0 0.145(4) 0.070(3) 0 0 0 0 0.0127 0 0 0 0 0 0 -0.002 0 0 0 0 0 0 0 0 1.13642 1.18 1.18 1.18 1.18 1.18

loop_
_atom_site_aniso_label
_atom_site_aniso_U_11
_atom_site_aniso_U_22
_atom_site_aniso_U_33
_atom_site_aniso_U_23
_atom_site_aniso_U_13
_atom_site_aniso_U_12
S(1) 0.02484(7) 0.02902(7) 0.03394(8) 0.00052(5) 0.01447(5) -0.00783(5)
P(1) 0.01542(6) 0.01506(6) 0.01516(6) -0.00091(3) 0.00433(3) -0.00152(3)
C(1) 0.01533(6) 0.01228(6) 0.01457(7) -0.00159(5) -0.00042(4) 0.00144(5)
C(2) 0.01542(6) 0.01243(6) 0.01405(6) -0.00133(4) 0.00085(4) 0.00082(5)
C(3) 0.01648(7) 0.01178(6) 0.01409(7) -0.00100(5) 0.00022(4) 0.00095(5)
C(4) 0.02253(8) 0.01308(7) 0.01586(7) 0.00041(5) 0.00026(5) 0.00115(6)
C(5) 0.02511(8) 0.01414(7) 0.01903(8) 0.00096(6) -0.00182(6) 0.00342(6)
C(6) 0.02232(8) 0.01650(7) 0.02071(9) -0.00121(6) -0.00255(6) 0.00617(6)
C(7) 0.01797(7) 0.01641(7) 0.01833(8) -0.00247(6) -0.00081(5) 0.00472(6)
C(8) 0.01958(7) 0.01453(7) 0.01282(6) 0.00016(4) 0.00217(5) -0.00074(4)
C(9) 0.03295(10) 0.02394(8) 0.01353(7) 0.00216(5) 0.00405(6) -0.00268(6)
C(10) 0.04197(12) 0.02936(10) 0.01516(7) 0.00269(6) -0.00410(7) -0.00107(7)
C(11) 0.03090(9) 0.02402(8) 0.02399(8) -0.00227(6) -0.00977(7) 0.00252(6)
C(12) 0.01900(7) 0.02128(7) 0.02688(8) -0.00456(6) -0.00291(5) 0.00134(5)
C(13) 0.01692(7) 0.01864(7) 0.01726(7) -0.00189(5) 0.00145(5) -0.00016(5)
C(14) 0.01788(7) 0.01505(7) 0.01542(6) -0.00175(4) 0.00441(5) 0.00191(4)
C(15) 0.03603(10) 0.02208(8) 0.02592(8) 0.00171(6) 0.01701(7) 0.01042(7)
C(16) 0.05844(15) 0.02224(9) 0.02977(10) 0.00124(7) 0.02054(10) 0.01755(9)
C(17) 0.04947(13) 0.01516(7) 0.02405(8) -0.00151(5) 0.00346(8) 0.00789(7)
C(18) 0.02723(8) 0.01403(7) 0.02540(8) 0.00111(5) -0.00143(6) -0.00041(5)
C(19) 0.01865(7) 0.01424(6) 0.02195(7) -0.00045(5) 0.00400(5) -0.00046(5)
C(20) 0.03182(15) 0.05894(19) 0.03978(14) -0.01391(13) 0.01327(12) -0.00735(13)
C(21) 0.02679(11) 0.03903(15) 0.02443(10) -0.00122(9) 0.01022(9) 0.00128(12)
C(22) 0.03328(13) 0.03917(15) 0.03401(12) -0.00340(10) 0.01220(9) 0.00460(11)
C(23) 0.04467(17) 0.04835(16) 0.04518(15) -0.01201(12) 0.02017(13) -0.00949(13)
C(24) 0.03313(13) 0.0793(3) 0.04289(15) -0.01330(16) 0.00876(11) -0.01386(16)
C(25) 0.03192(13) 0.0758(3) 0.04338(15) 0.00597(15) 0.00007(11) 0.00724(15)
C(26) 0.03636(14) 0.04468(16) 0.03703(13) 0.00825(11) 0.00807(11) 0.00651(13)
H(4) 0.042(2) 0.029(2) 0.031(2) 0.0008(17) 0.0153(18) -0.0036(19)
H(5) 0.055(3) 0.025(2) 0.030(2) 0.0076(18) 0.0022(19) 0.012(2)
H(6) 0.036(2) 0.031(2) 0.044(3) -0.0018(18) 0.0014(17) 0.018(2)
H(7) 0.031(2) 0.050(3) 0.026(2) 0.0018(18) 0.0100(16) 0.015(2)
H(9) 0.052(3) 0.058(3) 0.033(2) 0.0047(17) 0.0194(19) -0.0030(19)
H(10) 0.069(3) 0.075(3) 0.016(2) 0.0081(18) -0.0004(19) -0.007(2)
H(11) 0.040(2) 0.056(3) 0.044(2) -0.0021(19) -0.0211(19) 0.0068(19)
H(12) 0.020(2) 0.048(2) 0.053(2) -0.0058(17) 0.0070(17) 0.0031(16)
H(13) 0.031(2) 0.058(3) 0.028(2) -0.0040(17) 0.0115(16) -0.0109(16)
H(15) 0.067(3) 0.038(2) 0.064(3) 0.0072(19) 0.041(2) 0.008(2)
H(16) 0.114(4) 0.041(2) 0.064(3) -0.0014(19) 0.061(3) 0.028(2)
H(17) 0.082(3) 0.023(2) 0.052(2) -0.0026(18) 0.015(2) 0.010(2)
H(18) 0.037(2) 0.028(2) 0.060(3) 0.0071(17) 0.0077(19) -0.0079(16)
H(19) 0.040(2) 0.026(2) 0.053(2) -0.0053(16) 0.0270(19) -0.0021(16)
H(20A) 0.070(5) 0.073(7) 0.175(9) -0.011(4) -0.002(5) 0.005(4)
H(20B) 0.086(6) 0.101(6) 0.059(4) -0.025(4) 0.029(4) -0.030(4)
H(20C) 0.051(4) 0.147(6) 0.101(8) -0.056(5) 0.019(4) -0.027(5)
H(22) 0.046(3) 0.054(3) 0.064(3) -0.005(2) 0.009(2) 0.017(3)
H(23) 0.065(3) 0.024(3) 0.084(3) -0.020(2) 0.026(3) -0.016(2)
H(24) 0.075(4) 0.183(7) 0.096(5) -0.052(4) 0.012(3) -0.051(4)
H(25) 0.068(4) 0.149(6) 0.105(5) 0.005(4) -0.015(3) 0.014(4)
H(26) 0.074(4) 0.042(3) 0.071(3) 0.014(2) 0.023(3) 0.010(2)

loop_
_atom_site_label
_atom_site_type_symbol
_atom_site_fract_x
_atom_site_fract_y
_atom_site_fract_z
_atom_site_U_iso_or_equiv
_atom_site_occupancy
_atom_site_symmetry_multiplicity
S(1) S 0.672683(13) 0.479364(9) 0.729746(9) 0.028 1 4
P(1) P 0.535277(9) 0.424666(6) 0.781062(7) 0.015 1 4
C(1) C 0.577687(14) 0.422228(11) 0.998268(13) 0.015 1 4
C(2) C 0.523282(13) 0.468624(10) 0.905818(13) 0.014 1 4
C(3) C 0.453327(15) 0.549310(11) 0.907968(14) 0.015 1 4
C(4) C 0.415953(18) 0.607083(12) 0.820060(15) 0.018 1 4
C(5) C 0.33984(5) 0.68074(4) 0.82085(6) 0.021 1 4
C(6) C 0.28990(5) 0.69893(4) 0.90776(6) 0.021 1 4
C(7) C 0.332056(17) 0.650065(12) 0.995710(16) 0.018 1 4
C(8) C 0.377279(17) 0.436452(10) 0.694945(11) 0.016 1 4
C(9) C 0.37004(4) 0.44563(2) 0.59023(3) 0.024 1 4
C(10) C 0.25127(5) 0.44271(3) 0.52015(3) 0.031 1 4
C(11) C 0.14085(5) 0.43024(3) 0.55449(3) 0.029 1 4
C(12) C 0.14772(4) 0.42148(2) 0.65894(3) 0.024 1 4
C(13) C 0.265589(16) 0.424703(11) 0.729364(13) 0.018 1 4
C(14) C 0.541334(15) 0.301818(11) 0.785471(11) 0.016 1 4
C(15) C 0.62303(2) 0.258133(14) 0.735125(15) 0.026 1 4
C(16) C 0.61965(5) 0.16427(3) 0.72628(3) 0.035 1 4
C(17) C 0.53495(4) 0.11449(3) 0.76745(3) 0.03 1 4
C(18) C 0.45321(4) 0.15808(3) 0.81786(3) 0.024 1 4
C(19) C 0.456008(16) 0.251553(11) 0.827113(13) 0.018 1 4
C(20) C 0.83377(11) 0.28709(7) 0.55690(7) 0.043 1 4
C(21) C 0.71587(12) 0.24164(8) 0.49723(7) 0.029 1 4
C(22) C 0.70974(10) 0.14786(8) 0.48918(5) 0.035 1 4
C(23) C 0.59844(8) 0.10511(7) 0.43671(5) 0.044 1 4
C(24) C 0.49171(9) 0.15533(6) 0.39085(5) 0.052 1 4
C(25) C 0.49723(8) 0.24850(9) 0.39809(5) 0.052 1 4
C(26) C 0.60789(11) 0.29192(8) 0.45064(6) 0.039 1 4
H(4) H 0.453825 0.592946 0.753867 0.033 1 4
H(5) H 0.317604 0.724526 0.754325 0.038 1 4
H(6) H 0.219276 0.751633 0.904205 0.038 1 4
H(7) H 0.295244 0.663522 1.062587 0.035 1 4
H(9) H 0.45726 0.454318 0.564589 0.046 1 4
H(10) H 0.246822 0.449737 0.439059 0.055 1 4
H(11) H 0.049022 0.425335 0.500072 0.052 1 4
H(12) H 0.061775 0.410763 0.685837 0.041 1 4
H(13) H 0.269405 0.417148 0.810294 0.038 1 4
H(15) H 0.687016 0.29887 0.702631 0.052 1 4
H(16) H 0.682182 0.129901 0.686334 0.066 1 4
H(17) H 0.53226 0.041737 0.758766 0.052 1 4
H(18) H 0.386189 0.119363 0.849251 0.043 1 4
H(19) H 0.390827 0.284739 0.865492 0.037 1 4
H(20A) H 0.816163 0.359453 0.560058 0.111 1 4
H(20B) H 0.915451 0.273367 0.52443 0.08 1 4
H(20C) H 0.859571 0.259864 0.634597 0.1 1 4
H(22) H 0.792221 0.108205 0.526493 0.055 1 4
H(23) H 0.595345 0.031988 0.436601 0.056 1 4
H(24) H 0.404805 0.121314 0.351564 0.119 1 4
H(25) H 0.412983 0.287645 0.363701 0.113 1 4
H(26) H 0.612336 0.364862 0.456611 0.061 1 4

loop_
_geom_angle_atom_site_label_1
_geom_angle_atom_site_label_2
_geom_angle_atom_site_label_3
_geom_angle
_geom_angle_site_symmetry_1
_geom_angle_site_symmetry_2
_geom_angle_site_symmetry_3
_geom_angle_publ_flag
S(1) P(1) C(2) 113.625(7) 1_555 1_555 1_555 yes
S(1) P(1) C(8) 114.127(8) 1_555 1_555 1_555 yes
S(1) P(1) C(14) 113.680(8) 1_555 1_555 1_555 yes
C(2) P(1) C(8) 106.667(8) 1_555 1_555 1_555 yes
C(2) P(1) C(14) 109.597(8) 1_555 1_555 1_555 yes
C(8) P(1) C(14) 97.874(8) 1_555 1_555 1_555 yes
C(2) C(1) C(3) 119.319(15) 1_555 1_555 3_667 yes
C(2) C(1) C(7) 122.944(17) 1_555 1_555 3_667 yes
C(3) C(1) C(7) 117.674(16) 3_667 1_555 3_667 yes
P(1) C(2) C(1) 121.616(12) 1_555 1_555 1_555 yes
P(1) C(2) C(3) 118.217(12) 1_555 1_555 1_555 yes
C(1) C(2) C(3) 120.122(16) 1_555 1_555 1_555 yes
C(1) C(3) C(2) 120.014(16) 3_667 1_555 1_555 yes
C(1) C(3) C(4) 117.782(16) 3_667 1_555 1_555 yes
C(2) C(3) C(4) 122.149(17) 1_555 1_555 1_555 yes
C(3) C(4) C(5) 121.37(4) 1_555 1_555 1_555 yes
C(3) C(4) H(4) 118.208(18) 1_555 1_555 1_555 yes
C(5) C(4) H(4) 120.35(4) 1_555 1_555 1_555 yes
C(4) C(5) C(6) 120.20(6) 1_555 1_555 1_555 yes
C(4) C(5) H(5) 119.10(7) 1_555 1_555 1_555 yes
C(6) C(5) H(5) 120.69(7) 1_555 1_555 1_555 yes
C(5) C(6) C(7) 119.70(6) 1_555 1_555 1_555 yes
C(5) C(6) H(6) 119.99(7) 1_555 1_555 1_555 yes
C(7) C(6) H(6) 120.31(7) 1_555 1_555 1_555 yes
C(1) C(7) C(6) 121.63(4) 3_667 1_555 1_555 yes
C(1) C(7) H(7) 117.894(19) 3_667 1_555 1_555 yes
C(6) C(7) H(7) 120.44(4) 1_555 1_555 1_555 yes
P(1) C(8) C(9) 117.83(2) 1_555 1_555 1_555 yes
P(1) C(8) C(13) 121.691(12) 1_555 1_555 1_555 yes
C(9) C(8) C(13) 119.93(2) 1_555 1_555 1_555 yes
C(8) C(9) C(10) 119.82(4) 1_555 1_555 1_555 yes
C(8) C(9) H(9) 119.18(3) 1_555 1_555 1_555 yes
C(10) C(9) H(9) 121.00(4) 1_555 1_555 1_555 yes
C(9) C(10) C(11) 120.08(4) 1_555 1_555 1_555 yes
C(9) C(10) H(10) 119.18(5) 1_555 1_555 1_555 yes
C(11) C(10) H(10) 120.73(4) 1_555 1_555 1_555 yes
C(10) C(11) C(12) 120.23(4) 1_555 1_555 1_555 yes
C(10) C(11) H(11) 120.19(4) 1_555 1_555 1_555 yes
C(12) C(11) H(11) 119.56(4) 1_555 1_555 1_555 yes
C(11) C(12) C(13) 120.09(4) 1_555 1_555 1_555 yes
C(11) C(12) H(12) 120.34(4) 1_555 1_555 1_555 yes
C(13) C(12) H(12) 119.55(4) 1_555 1_555 1_555 yes
C(8) C(13) C(12) 119.85(2) 1_555 1_555 1_555 yes
C(8) C(13) H(13) 120.954(15) 1_555 1_555 1_555 yes
C(12) C(13) H(13) 119.19(2) 1_555 1_555 1_555 yes
P(1) C(14) C(15) 118.083(14) 1_555 1_555 1_555 yes
P(1) C(14) C(19) 121.503(12) 1_555 1_555 1_555 yes
C(15) C(14) C(19) 119.970(17) 1_555 1_555 1_555 yes
C(14) C(15) C(16) 119.88(3) 1_555 1_555 1_555 yes
C(14) C(15) H(15) 118.328(18) 1_555 1_555 1_555 yes
C(16) C(15) H(15) 121.79(3) 1_555 1_555 1_555 yes
C(15) C(16) C(17) 120.13(4) 1_555 1_555 1_555 yes
C(15) C(16) H(16) 120.25(5) 1_555 1_555 1_555 yes
C(17) C(16) H(16) 119.62(4) 1_555 1_555 1_555 yes
C(16) C(17) C(18) 120.06(4) 1_555 1_555 1_555 yes
C(16) C(17) H(17) 119.27(4) 1_555 1_555 1_555 yes
C(18) C(17) H(17) 120.66(4) 1_555 1_555 1_555 yes
C(17) C(18) C(19) 120.19(4) 1_555 1_555 1_555 yes
C(17) C(18) H(18) 120.16(4) 1_555 1_555 1_555 yes
C(19) C(18) H(18) 119.65(4) 1_555 1_555 1_555 yes
C(14) C(19) C(18) 119.77(3) 1_555 1_555 1_555 yes
C(14) C(19) H(19) 120.769(15) 1_555 1_555 1_555 yes
C(18) C(19) H(19) 119.45(3) 1_555 1_555 1_555 yes
C(21) C(20) H(20A) 109.29(9) 1_555 1_555 1_555 yes
C(21) C(20) H(20B) 111.52(8) 1_555 1_555 1_555 yes
C(21) C(20) H(20C) 109.69(8) 1_555 1_555 1_555 yes
H(20A) C(20) H(20B) 111.30(9) 1_555 1_555 1_555 yes
H(20A) C(20) H(20C) 109.45(8) 1_555 1_555 1_555 yes
H(20B) C(20) H(20C) 105.52(8) 1_555 1_555 1_555 yes
C(20) C(21) C(22) 120.67(9) 1_555 1_555 1_555 yes
C(20) C(21) C(26) 120.79(10) 1_555 1_555 1_555 yes
C(22) C(21) C(26) 118.52(15) 1_555 1_555 1_555 yes
C(21) C(22) C(23) 120.82(11) 1_555 1_555 1_555 yes
C(21) C(22) H(22) 119.08(11) 1_555 1_555 1_555 yes
C(23) C(22) H(22) 120.07(11) 1_555 1_555 1_555 yes
C(22) C(23) C(24) 120.37(7) 1_555 1_555 1_555 yes
C(22) C(23) H(23) 118.58(9) 1_555 1_555 1_555 yes
C(24) C(23) H(23) 120.94(7) 1_555 1_555 1_555 yes
C(23) C(24) C(25) 119.15(6) 1_555 1_555 1_555 yes
C(23) C(24) H(24) 119.79(7) 1_555 1_555 1_555 yes
C(25) C(24) H(24) 121.04(7) 1_555 1_555 1_555 yes
C(24) C(25) C(26) 120.95(7) 1_555 1_555 1_555 yes
C(24) C(25) H(25) 119.08(9) 1_555 1_555 1_555 yes
C(26) C(25) H(25) 119.96(11) 1_555 1_555 1_555 yes
C(21) C(26) C(25) 120.19(12) 1_555 1_555 1_555 yes
C(21) C(26) H(26) 118.74(11) 1_555 1_555 1_555 yes
C(25) C(26) H(26) 121.07(11) 1_555 1_555 1_555 yes

loop_
_geom_bond_atom_site_label_1
_geom_bond_atom_site_label_2
_geom_bond_distance
_geom_bond_site_symmetry_1
_geom_bond_site_symmetry_2
_geom_bond_publ_flag
S(1) P(1) 1.95047(16) 1_555 1_555 yes
P(1) C(2) 1.8284(2) 1_555 1_555 yes
P(1) C(8) 1.82239(19) 1_555 1_555 yes
P(1) C(14) 1.81896(19) 1_555 1_555 yes
C(1) C(2) 1.4160(2) 1_555 1_555 yes
C(1) C(3) 1.4392(2) 1_555 3_667 yes
C(1) C(7) 1.4344(2) 1_555 3_667 yes
C(2) C(3) 1.4154(2) 1_555 1_555 yes
C(3) C(4) 1.4339(2) 1_555 1_555 yes
C(4) C(5) 1.3650(7) 1_555 1_555 yes
C(4) H(4) 1.0823(2) 1_555 1_555 yes
C(5) C(6) 1.4213(11) 1_555 1_555 yes
C(5) H(5) 1.0823(7) 1_555 1_555 yes
C(6) C(7) 1.3655(8) 1_555 1_555 yes
C(6) H(6) 1.0822(7) 1_555 1_555 yes
C(7) H(7) 1.0822(2) 1_555 1_555 yes
C(8) C(9) 1.3946(4) 1_555 1_555 yes
C(8) C(13) 1.3983(2) 1_555 1_555 yes
C(9) C(10) 1.3954(6) 1_555 1_555 yes
C(9) H(9) 1.0822(4) 1_555 1_555 yes
C(10) C(11) 1.3863(7) 1_555 1_555 yes
C(10) H(10) 1.0822(5) 1_555 1_555 yes
C(11) C(12) 1.3913(6) 1_555 1_555 yes
C(11) H(11) 1.0823(5) 1_555 1_555 yes
C(12) C(13) 1.3903(4) 1_555 1_555 yes
C(12) H(12) 1.0823(5) 1_555 1_555 yes
C(13) H(13) 1.08225(17) 1_555 1_555 yes
C(14) C(15) 1.3898(2) 1_555 1_555 yes
C(14) C(19) 1.3980(2) 1_555 1_555 yes
C(15) C(16) 1.3933(5) 1_555 1_555 yes
C(15) H(15) 1.0823(2) 1_555 1_555 yes
C(16) C(17) 1.3856(7) 1_555 1_555 yes
C(16) H(16) 1.0823(5) 1_555 1_555 yes
C(17) C(18) 1.3899(6) 1_555 1_555 yes
C(17) H(17) 1.0822(5) 1_555 1_555 yes
C(18) C(19) 1.3881(4) 1_555 1_555 yes
C(18) H(18) 1.0822(5) 1_555 1_555 yes
C(19) H(19) 1.08224(18) 1_555 1_555 yes
C(20) C(21) 1.4898(17) 1_555 1_555 yes
C(20) H(20A) 1.0897(9) 1_555 1_555 yes
C(20) H(20B) 1.0897(7) 1_555 1_555 yes
C(20) H(20C) 1.0897(8) 1_555 1_555 yes
C(21) C(22) 1.3917(16) 1_555 1_555 yes
C(21) C(26) 1.3960(15) 1_555 1_555 yes
C(22) C(23) 1.3890(15) 1_555 1_555 yes
C(22) H(22) 1.0823(11) 1_555 1_555 yes
C(23) C(24) 1.3834(14) 1_555 1_555 yes
C(23) H(23) 1.0823(10) 1_555 1_555 yes
C(24) C(25) 1.3820(15) 1_555 1_555 yes
C(24) H(24) 1.0823(11) 1_555 1_555 yes
C(25) C(26) 1.3887(16) 1_555 1_555 yes
C(25) H(25) 1.0822(10) 1_555 1_555 yes
C(26) H(26) 1.0822(12) 1_555 1_555 yes

loop_
_atom_site_anharm_gc_c_label
_atom_site_anharm_gc_c_111
_atom_site_anharm_gc_c_222
_atom_site_anharm_gc_c_333
_atom_site_anharm_gc_c_112
_atom_site_anharm_gc_c_122
_atom_site_anharm_gc_c_113
_atom_site_anharm_gc_c_133
_atom_site_anharm_gc_c_223
_atom_site_anharm_gc_c_233
_atom_site_anharm_gc_c_123
S(1) 0.000008(13) -0.000004(5) 0.000076(7) 0.000009(5) 0.000026(4) 0.000028(6) 0.000070(5) 0.000042(3) 0.000030(3) -0.000011(3)
P(1) 0.000010(8) 0.000009(3) -0.000020(4) 0.000014(3) 0.000003(2) -0.000002(4) -0.000005(3) -0.0000018(18) 0.000015(2) 0.0000100(17)
C(5) 0.00012(4) -0.000018(13) 0.00009(2) 0.000020(15) -0.000013(10) 0.000053(18) -0.000100(13) -0.000001(8) 0.000007(9) 0.000038(8)
C(6) -0.00003(4) -0.000014(13) 0.00008(3) -0.000011(14) -0.000040(10) 0.000026(18) -0.000107(14) 0.000027(9) -0.000025(10) 0.000049(8)
C(9) 0.00061(5) -0.000041(13) -0.000044(15) 0.000072(17) 0.000103(12) 0.000122(19) -0.000027(12) 0.000024(8) -0.000004(8) 0.000023(8)
C(10) 0.00089(7) 0.000047(16) 0.000051(18) 0.00025(2) 0.000142(15) -0.00007(2) -0.000093(14) 0.000026(10) 0.000001(9) 0.000003(10)
C(11) 0.00077(5) 0.000084(14) 0.00016(2) 0.000236(18) 0.000161(12) -0.00036(2) 0.000024(15) -0.000040(9) 0.000041(10) -0.000119(10)
C(12) 0.00003(3) 0.000051(12) 0.00000(2) 0.000041(14) 0.000045(10) -0.000146(16) 0.000065(13) -0.000055(8) 0.000073(10) -0.000048(8)
C(16) -0.00099(9) 0.000054(14) 0.00002(2) -0.00004(3) 0.000033(16) -0.00025(4) -0.00012(2) 0.000011(10) 0.000013(12) 0.000053(15)
C(17) -0.00083(7) 0.000082(13) 0.00007(2) 0.00013(2) 0.000091(12) -0.00025(3) -0.000085(18) 0.000014(8) 0.000016(10) -0.000028(11)
C(18) -0.00017(4) 0.000031(10) -0.00013(2) 0.000055(15) 0.000020(9) -0.000091(18) 0.000105(14) 0.000030(7) 0.000020(9) -0.000018(8)
C(20) -0.00142(9) -0.00021(5) -0.00079(4) 0.00073(3) -0.00055(3) -0.00089(4) -0.00074(3) -0.00012(2) 0.00030(2) 0.00060(2)
C(21) -0.00030(8) 0.00002(3) -0.00004(3) 0.00018(3) -0.00002(2) -0.00026(3) -0.00009(2) -0.000036(14) 0.000076(15) 0.000119(14)
C(22) -0.00059(8) 0.00006(3) 0.00018(3) -0.00003(3) 0.00002(2) 0.00007(3) 0.00015(3) 0.000075(16) 0.000136(19) 0.000137(16)
C(23) -0.00081(10) 0.00003(4) 0.00047(4) 0.00006(4) 0.00007(3) 0.00011(5) 0.00039(4) 0.00027(2) -0.00001(3) -0.00001(2)
C(24) 0.00029(9) -0.00079(6) 0.00069(4) 0.00007(4) 0.00002(4) -0.00005(4) 0.00015(3) 0.00086(3) -0.00056(3) -0.00006(2)
C(25) 0.00015(8) -0.00127(8) 0.00049(4) -0.00036(4) -0.00036(4) -0.00015(3) 0.00003(3) 0.00044(3) -0.00045(3) 0.00042(2)
C(26) -0.00093(10) 0.00001(4) -0.00004(4) -0.00016(4) -0.00026(3) -0.00060(4) -0.00021(3) -0.000122(19) -0.00012(2) 0.000120(18)

loop_
_atom_site_anharm_gc_d_label
_atom_site_anharm_gc_d_1111
_atom_site_anharm_gc_d_2222
_atom_site_anharm_gc_d_3333
_atom_site_anharm_gc_d_1112
_atom_site_anharm_gc_d_1222
_atom_site_anharm_gc_d_1113
_atom_site_anharm_gc_d_1333
_atom_site_anharm_gc_d_2223
_atom_site_anharm_gc_d_2333
_atom_site_anharm_gc_d_1122
_atom_site_anharm_gc_d_1133
_atom_site_anharm_gc_d_2233
_atom_site_anharm_gc_d_1123
_atom_site_anharm_gc_d_1223
_atom_site_anharm_gc_d_1233
S(1) 0.000010(8) 0.000021(2) 0.000001(4) 0.000012(3) -0.0000036(15) -0.000033(4) -0.000008(3) 0.0000032(13) 0.0000009(17) 0.0000038(15) -0.000015(2) 0.0000042(11) 0.0000041(14) 0.0000010(10) 0.0000026(12)
P(1) 0.000006(5) 0.0000229(13) 0.000005(2) -0.0000029(18) -0.0000030(9) -0.0000168(19) -0.0000075(12) 0.0000004(8) -0.0000008(9) 0.0000069(9) -0.0000054(13) 0.0000060(6) 0.0000017(8) 0.0000021(5) -0.0000003(6)

_cod_database_fobs_code 2108411
